data_4301237
loop_
_publ_author_name
'Hans-Conrad zur Loye'
'Tara J. Hansen'
'Qingbiao Zhao'
'Samuel J. Mugavero'
'Ray L. Withers'
'Mark D. Smith'

_publ_section_title
;
Crystal Growth of Novel Lanthanide-Containing Platinates K4[Ln6Pt2O15] (Ln
= La, Pr, Nd, Sm) with a Unique Framework Structure
;
_journal_name_full 'Inorganic Chemistry'
_journal_page_first 414
_journal_page_last 416
_journal_paper_doi 10.1021/ic801789e
_journal_volume 48
_journal_year 2009
_chemical_formula_moiety 'K4.36 O0.58, Nd6 O15 Pt2'
_chemical_formula_sum 'K4.36 Nd6 O15.58 Pt2'
_chemical_formula_weight 1675.53
_chemical_name_systematic
; 

 ? 

;
_space_group_IT_number 229
_symmetry_cell_setting cubic
_symmetry_space_group_name_Hall '-I 4 2 3'
_symmetry_space_group_name_H-M 'I m -3 m'
_atom_sites_solution_hydrogens none
_atom_sites_solution_primary direct
_atom_sites_solution_secondary difmap
_audit_creation_method SHELXL-97
_cell_angle_alpha 90.00
_cell_angle_beta 90.00
_cell_angle_gamma 90.00
_cell_formula_units_Z 4
_cell_length_a 11.9083(1)
_cell_length_b 11.9083(1)
_cell_length_c 11.9083(1)
_cell_measurement_reflns_used 6164
_cell_measurement_temperature 294(2)
_cell_measurement_theta_max 38.334
_cell_measurement_theta_min 2.418
_cell_volume 1688.69(2)
_computing_cell_refinement 'SAINT-Plus Version 6.45 (Bruker, 2001)'
_computing_data_collection 'SMART Version 5.625 (Bruker, 2001)'
_computing_data_reduction 'SAINT-Plus Version 6.45 (Bruker, 2001)'
_computing_molecular_graphics various
_computing_publication_material 'SHELXTL Version 6.14 (Bruker, 2000)'
_computing_structure_refinement 'SHELXL-97 (Sheldrick, 1997)'
_computing_structure_solution 'SHELXS-97 (Sheldrick, 1990)'
_diffrn_ambient_temperature 294(2)
_diffrn_measured_fraction_theta_full 0.995
_diffrn_measured_fraction_theta_max 0.995
_diffrn_measurement_device_type 'Bruker SMART APEX CCD diffractometer'
_diffrn_measurement_method 'omega scans'
_diffrn_radiation_monochromator graphite
_diffrn_radiation_source 'fine-focus sealed tube'
_diffrn_radiation_type MoK\a
_diffrn_radiation_wavelength 0.71073
_diffrn_reflns_av_R_equivalents 0.0576
_diffrn_reflns_av_sigmaI/netI 0.0167
_diffrn_reflns_limit_h_max 20
_diffrn_reflns_limit_h_min -21
_diffrn_reflns_limit_k_max 21
_diffrn_reflns_limit_k_min -21
_diffrn_reflns_limit_l_max 21
_diffrn_reflns_limit_l_min -19
_diffrn_reflns_number 23349
_diffrn_reflns_theta_full 40.31
_diffrn_reflns_theta_max 40.31
_diffrn_reflns_theta_min 2.42
_exptl_absorpt_coefficient_mu 35.741
_exptl_absorpt_correction_T_max 1.0000
_exptl_absorpt_correction_T_min 0.6726
_exptl_absorpt_correction_type multi-scan
_exptl_absorpt_process_details 'SADABS Version 2.05 (Bruker, 2001)'
_exptl_crystal_colour 'pale yellow'
_exptl_crystal_density_diffrn 6.590
_exptl_crystal_density_method 'not measured'
_exptl_crystal_description cube
_exptl_crystal_F_000 2894
_exptl_crystal_size_max 0.04
_exptl_crystal_size_mid 0.04
_exptl_crystal_size_min 0.04
_refine_diff_density_max 2.598
_refine_diff_density_min -2.879
_refine_diff_density_rms 0.336
_refine_ls_extinction_method none
_refine_ls_goodness_of_fit_ref 1.233
_refine_ls_hydrogen_treatment none
_refine_ls_matrix_type full
_refine_ls_number_parameters 33
_refine_ls_number_reflns 565
_refine_ls_number_restraints 0
_refine_ls_restrained_S_all 1.233
_refine_ls_R_factor_all 0.0324
_refine_ls_R_factor_gt 0.0265
_refine_ls_shift/su_max 0.000
_refine_ls_shift/su_mean 0.000
_refine_ls_structure_factor_coef Fsqd
_refine_ls_weighting_details 'calc w=1/[\s^2^(Fo^2^)+(0.0148P)^2^+40.8810P] where P=(Fo^2^+2Fc^2^)/3'
_refine_ls_weighting_scheme calc
_refine_ls_wR_factor_gt 0.0507
_refine_ls_wR_factor_ref 0.0521
_reflns_number_gt 508
_reflns_number_total 565
_reflns_threshold_expression >2sigma(I)
_cod_data_source_file ic801789e_si_001_1.cif
_cod_data_source_block zq1025bs
_cod_depositor_comments
;
The following automatic conversions were performed:
'_symmetry_cell_setting' value 'Cubic' changed to 'cubic' according to
'/home/saulius/struct/CIF-dictionaries/cif_core.dic' dictionary named
'cif_core.dic' version 2.4.1 from 2010-06-29.

Automatic conversion script
Id: cif_fix_enum 1527 2010-12-29 10:47:43Z saulius 
;
_cod_database_code 4301237

loop_
_symmetry_equiv_pos_as_xyz
'x, y, z'
'-x, -y, z'
'-x, y, -z'
'x, -y, -z'
'z, x, y'
'z, -x, -y'
'-z, -x, y'
'-z, x, -y'
'y, z, x'
'-y, z, -x'
'y, -z, -x'
'-y, -z, x'
'y, x, -z'
'-y, -x, -z'
'y, -x, z'
'-y, x, z'
'x, z, -y'
'-x, z, y'
'-x, -z, -y'
'x, -z, y'
'z, y, -x'
'z, -y, x'
'-z, y, x'
'-z, -y, -x'
'x+1/2, y+1/2, z+1/2'
'-x+1/2, -y+1/2, z+1/2'
'-x+1/2, y+1/2, -z+1/2'
'x+1/2, -y+1/2, -z+1/2'
'z+1/2, x+1/2, y+1/2'
'z+1/2, -x+1/2, -y+1/2'
'-z+1/2, -x+1/2, y+1/2'
'-z+1/2, x+1/2, -y+1/2'
'y+1/2, z+1/2, x+1/2'
'-y+1/2, z+1/2, -x+1/2'
'y+1/2, -z+1/2, -x+1/2'
'-y+1/2, -z+1/2, x+1/2'
'y+1/2, x+1/2, -z+1/2'
'-y+1/2, -x+1/2, -z+1/2'
'y+1/2, -x+1/2, z+1/2'
'-y+1/2, x+1/2, z+1/2'
'x+1/2, z+1/2, -y+1/2'
'-x+1/2, z+1/2, y+1/2'
'-x+1/2, -z+1/2, -y+1/2'
'x+1/2, -z+1/2, y+1/2'
'z+1/2, y+1/2, -x+1/2'
'z+1/2, -y+1/2, x+1/2'
'-z+1/2, y+1/2, x+1/2'
'-z+1/2, -y+1/2, -x+1/2'
'-x, -y, -z'
'x, y, -z'
'x, -y, z'
'-x, y, z'
'-z, -x, -y'
'-z, x, y'
'z, x, -y'
'z, -x, y'
'-y, -z, -x'
'y, -z, x'
'-y, z, x'
'y, z, -x'
'-y, -x, z'
'y, x, z'
'-y, x, -z'
'y, -x, -z'
'-x, -z, y'
'x, -z, -y'
'x, z, y'
'-x, z, -y'
'-z, -y, x'
'-z, y, -x'
'z, -y, -x'
'z, y, x'
'-x+1/2, -y+1/2, -z+1/2'
'x+1/2, y+1/2, -z+1/2'
'x+1/2, -y+1/2, z+1/2'
'-x+1/2, y+1/2, z+1/2'
'-z+1/2, -x+1/2, -y+1/2'
'-z+1/2, x+1/2, y+1/2'
'z+1/2, x+1/2, -y+1/2'
'z+1/2, -x+1/2, y+1/2'
'-y+1/2, -z+1/2, -x+1/2'
'y+1/2, -z+1/2, x+1/2'
'-y+1/2, z+1/2, x+1/2'
'y+1/2, z+1/2, -x+1/2'
'-y+1/2, -x+1/2, z+1/2'
'y+1/2, x+1/2, z+1/2'
'-y+1/2, x+1/2, -z+1/2'
'y+1/2, -x+1/2, -z+1/2'
'-x+1/2, -z+1/2, y+1/2'
'x+1/2, -z+1/2, -y+1/2'
'x+1/2, z+1/2, y+1/2'
'-x+1/2, z+1/2, -y+1/2'
'-z+1/2, -y+1/2, x+1/2'
'-z+1/2, y+1/2, -x+1/2'
'z+1/2, -y+1/2, -x+1/2'
'z+1/2, y+1/2, x+1/2'

loop_
_atom_site_label
_atom_site_type_symbol
_atom_site_fract_x
_atom_site_fract_y
_atom_site_fract_z
_atom_site_U_iso_or_equiv
_atom_site_adp_type
_atom_site_occupancy
_atom_site_symmetry_multiplicity
_atom_site_calc_flag
_atom_site_refinement_flags
_atom_site_disorder_assembly
_atom_site_disorder_group
Pt1 Pt 0.2500 0.2500 0.2500 0.00602(8) Uani 1 12 d S . .
Nd1 Nd 0.0000 0.29834(2) 0.29834(2) 0.00911(8) Uani 1 4 d S . .
O1 O 0.1379(2) 0.1379(2) 0.3124(3) 0.0102(6) Uani 1 2 d S . .
O2 O 0.2500 0.0000 0.5000 0.0144(14) Uani 1 8 d S . .
O3A O 0.027(5) 0.0000 0.0000 0.015 Uiso 0.114(19) 8 d SP . .
O3B O 0.097(10) 0.0000 0.0000 0.015 Uiso 0.08(3) 8 d SP . .
K1 K 0.2010(18) 0.0000 0.0000 0.0151(9) Uiso 0.40(4) 8 d SP . .
K2 K 0.228(2) 0.0000 0.0000 0.0151(9) Uiso 0.37(4) 8 d SP . .
K3 K 0.591(3) 0.0000 0.0000 0.0151(9) Uiso 0.154(10) 8 d SP . .
K4 K 0.276(3) 0.0000 0.0000 0.0151(9) Uiso 0.126(12) 8 d SP . .
K5 K 0.5426(19) 0.0000 0.0000 0.0151(9) Uiso 0.193(10) 8 d SP . .
K6 K 0.635(3) 0.0000 0.0000 0.0151(9) Uiso 0.090(11) 8 d SP . .
K7 K 0.5000 0.0000 0.0000 0.0151(9) Uiso 0.248(17) 16 d SP . .

loop_
_atom_site_aniso_label
_atom_site_aniso_U_11
_atom_site_aniso_U_22
_atom_site_aniso_U_33
_atom_site_aniso_U_23
_atom_site_aniso_U_13
_atom_site_aniso_U_12
Pt1 0.00602(8) 0.00602(8) 0.00602(8) 0.00055(8) 0.00055(8) 0.00055(8)
Nd1 0.00594(13) 0.01070(10) 0.01070(10) 0.00127(13) 0.000 0.000
O1 0.0086(9) 0.0086(9) 0.0135(16) 0.0018(9) 0.0018(9) 0.0000(11)
O2 0.018(4) 0.012(2) 0.012(2) 0.000 0.000 0.000

loop_
_atom_type_symbol
_atom_type_description
_atom_type_scat_dispersion_real
_atom_type_scat_dispersion_imag
_atom_type_scat_source
O O 0.0106 0.0060 'International Tables Vol C Tables 4.2.6.8 and 6.1.1.4'
K K 0.2009 0.2494 'International Tables Vol C Tables 4.2.6.8 and 6.1.1.4'
Nd Nd -0.1943 3.0179 'International Tables Vol C Tables 4.2.6.8 and 6.1.1.4'
Pt Pt -1.7033 8.3905 'International Tables Vol C Tables 4.2.6.8 and 6.1.1.4'

loop_
_geom_angle_atom_site_label_1
_geom_angle_atom_site_label_2
_geom_angle_atom_site_label_3
_geom_angle
_geom_angle_site_symmetry_1
_geom_angle_site_symmetry_3
_geom_angle_publ_flag
O1 Pt1 O1 180.0 81 9 ?
O1 Pt1 O1 92.80(15) 81 77 ?
O1 Pt1 O1 87.20(15) 9 77 ?
O1 Pt1 O1 87.20(15) 81 5 ?
O1 Pt1 O1 92.80(15) 9 5 ?
O1 Pt1 O1 180.00(11) 77 5 ?
O1 Pt1 O1 92.80(15) 81 73 ?
O1 Pt1 O1 87.20(15) 9 73 ?
O1 Pt1 O1 92.80(15) 77 73 ?
O1 Pt1 O1 87.20(15) 5 73 ?
O1 Pt1 O1 87.20(15) 81 . ?
O1 Pt1 O1 92.80(15) 9 . ?
O1 Pt1 O1 87.20(15) 77 . ?
O1 Pt1 O1 92.80(15) 5 . ?
O1 Pt1 O1 180.0 73 . ?
O1 Pt1 Nd1 125.469(5) 81 9 ?
O1 Pt1 Nd1 54.531(5) 9 9 ?
O1 Pt1 Nd1 125.469(5) 77 9 ?
O1 Pt1 Nd1 54.531(5) 5 9 ?
O1 Pt1 Nd1 53.23(11) 73 9 ?
O1 Pt1 Nd1 126.77(11) . 9 ?
O1 Pt1 Nd1 54.531(5) 81 81 ?
O1 Pt1 Nd1 125.469(5) 9 81 ?
O1 Pt1 Nd1 54.531(5) 77 81 ?
O1 Pt1 Nd1 125.469(5) 5 81 ?
O1 Pt1 Nd1 126.77(11) 73 81 ?
O1 Pt1 Nd1 53.23(11) . 81 ?
Nd1 Pt1 Nd1 180.0 9 81 ?
O1 Pt1 Nd1 126.77(11) 81 77 ?
O1 Pt1 Nd1 53.23(11) 9 77 ?
O1 Pt1 Nd1 54.531(5) 77 77 ?
O1 Pt1 Nd1 125.469(5) 5 77 ?
O1 Pt1 Nd1 54.531(5) 73 77 ?
O1 Pt1 Nd1 125.469(5) . 77 ?
Nd1 Pt1 Nd1 71.033(7) 9 77 ?
Nd1 Pt1 Nd1 108.967(7) 81 77 ?
O1 Pt1 Nd1 53.23(11) 81 5 ?
O1 Pt1 Nd1 126.77(11) 9 5 ?
O1 Pt1 Nd1 125.469(5) 77 5 ?
O1 Pt1 Nd1 54.531(5) 5 5 ?
O1 Pt1 Nd1 125.469(5) 73 5 ?
O1 Pt1 Nd1 54.531(5) . 5 ?
Nd1 Pt1 Nd1 108.967(7) 9 5 ?
Nd1 Pt1 Nd1 71.033(7) 81 5 ?
Nd1 Pt1 Nd1 180.0 77 5 ?
O1 Pt1 Nd1 54.531(5) 81 73 ?
O1 Pt1 Nd1 125.469(5) 9 73 ?
O1 Pt1 Nd1 126.77(11) 77 73 ?
O1 Pt1 Nd1 53.23(11) 5 73 ?
O1 Pt1 Nd1 54.531(5) 73 73 ?
O1 Pt1 Nd1 125.469(5) . 73 ?
Nd1 Pt1 Nd1 71.033(7) 9 73 ?
Nd1 Pt1 Nd1 108.967(7) 81 73 ?
Nd1 Pt1 Nd1 108.967(7) 77 73 ?
Nd1 Pt1 Nd1 71.033(7) 5 73 ?
O1 Pt1 Nd1 125.469(5) 81 . ?
O1 Pt1 Nd1 54.531(5) 9 . ?
O1 Pt1 Nd1 53.23(11) 77 . ?
O1 Pt1 Nd1 126.77(11) 5 . ?
O1 Pt1 Nd1 125.469(5) 73 . ?
O1 Pt1 Nd1 54.53(5) . . ?
Nd1 Pt1 Nd1 108.968(7) 9 . ?
Nd1 Pt1 Nd1 71.032(7) 81 . ?
Nd1 Pt1 Nd1 71.032(7) 77 . ?
Nd1 Pt1 Nd1 108.968(7) 5 . ?
Nd1 Pt1 Nd1 179.999(1) 73 . ?
O2 Nd1 O2 116.962(16) 9 77 ?
O2 Nd1 O1 76.92(4) 9 77 ?
O2 Nd1 O1 76.92(4) 77 77 ?
O2 Nd1 O1 76.92(4) 9 30_455 ?
O2 Nd1 O1 76.92(4) 77 30_455 ?
O1 Nd1 O1 128.69(17) 77 30_455 ?
O2 Nd1 O1 76.07(9) 9 59 ?
O2 Nd1 O1 138.69(8) 77 59 ?
O1 Nd1 O1 142.92(6) 77 59 ?
O1 Nd1 O1 67.98(14) 30_455 59 ?
O2 Nd1 O1 138.69(8) 9 52 ?
O2 Nd1 O1 76.07(9) 77 52 ?
O1 Nd1 O1 142.92(6) 77 52 ?
O1 Nd1 O1 67.98(14) 30_455 52 ?
O1 Nd1 O1 71.15(17) 59 52 ?
O2 Nd1 O1 76.07(9) 9 9 ?
O2 Nd1 O1 138.69(8) 77 9 ?
O1 Nd1 O1 67.98(14) 77 9 ?
O1 Nd1 O1 142.92(6) 30_455 9 ?
O1 Nd1 O1 81.16(16) 59 9 ?
O1 Nd1 O1 121.55(18) 52 9 ?
O2 Nd1 O1 138.69(8) 9 . ?
O2 Nd1 O1 76.07(9) 77 . ?
O1 Nd1 O1 67.98(14) 77 . ?
O1 Nd1 O1 142.92(6) 30_455 . ?
O1 Nd1 O1 121.55(18) 59 . ?
O1 Nd1 O1 81.16(16) 52 . ?
O1 Nd1 O1 71.15(17) 9 . ?
O2 Nd1 Pt1 97.926(2) 9 28_455 ?
O2 Nd1 Pt1 97.926(2) 77 28_455 ?
O1 Nd1 Pt1 169.64(9) 77 28_455 ?
O1 Nd1 Pt1 40.95(8) 30_455 28_455 ?
O1 Nd1 Pt1 40.86(8) 59 28_455 ?
O1 Nd1 Pt1 40.86(8) 52 28_455 ?
O1 Nd1 Pt1 119.91(8) 9 28_455 ?
O1 Nd1 Pt1 119.91(8) . 28_455 ?
O2 Nd1 Pt1 97.926(2) 9 . ?
O2 Nd1 Pt1 97.926(2) 77 . ?
O1 Nd1 Pt1 40.95(8) 77 . ?
O1 Nd1 Pt1 169.64(9) 30_455 . ?
O1 Nd1 Pt1 119.91(8) 59 . ?
O1 Nd1 Pt1 119.91(8) 52 . ?
O1 Nd1 Pt1 40.86(8) 9 . ?
O1 Nd1 Pt1 40.87(8) . . ?
Pt1 Nd1 Pt1 149.410(15) 28_455 . ?
O2 Nd1 K7 58.481(8) 9 25_455 ?
O2 Nd1 K7 58.481(8) 77 25_455 ?
O1 Nd1 K7 64.34(8) 77 25_455 ?
O1 Nd1 K7 64.34(8) 30_455 25_455 ?
O1 Nd1 K7 119.23(9) 59 25_455 ?
O1 Nd1 K7 119.23(9) 52 25_455 ?
O1 Nd1 K7 119.23(9) 9 25_455 ?
O1 Nd1 K7 119.23(9) . 25_455 ?
Pt1 Nd1 K7 105.295(7) 28_455 25_455 ?
Pt1 Nd1 K7 105.295(7) . 25_455 ?
O2 Nd1 K5 58.87(3) 9 25_455 ?
O2 Nd1 K5 58.87(3) 77 25_455 ?
O1 Nd1 K5 55.8(4) 77 25_455 ?
O1 Nd1 K5 72.8(4) 30_455 25_455 ?
O1 Nd1 K5 125.4(3) 59 25_455 ?
O1 Nd1 K5 125.4(3) 52 25_455 ?
O1 Nd1 K5 112.8(3) 9 25_455 ?
O1 Nd1 K5 112.8(3) . 25_455 ?
Pt1 Nd1 K5 113.8(4) 28_455 25_455 ?
Pt1 Nd1 K5 96.8(4) . 25_455 ?
K7 Nd1 K5 8.5(4) 25_455 25_455 ?
Pt1 O1 K4 147.9(8) . 9 ?
Pt1 O1 K6 173.7(10) . 57_556 ?
Pt1 O1 Nd1 85.82(13) . 81 ?
K4 O1 Nd1 126.3(8) 9 81 ?
K6 O1 Nd1 100.5(10) 57_556 81 ?
Pt1 O1 Nd1 84.60(8) . 5 ?
K4 O1 Nd1 93.53(10) 9 5 ?
K6 O1 Nd1 95.15(9) 57_556 5 ?
Nd1 O1 Nd1 91.56(9) 81 5 ?
Pt1 O1 Nd1 84.60(8) . . ?
K4 O1 Nd1 93.53(10) 9 . ?
K6 O1 Nd1 95.15(9) 57_556 . ?
Nd1 O1 Nd1 91.55(9) 81 . ?
Nd1 O1 Nd1 168.52(17) 5 . ?
Pt1 O1 K2 135.2(6) . 9 ?
Nd1 O1 K2 139.0(6) 81 9 ?
Nd1 O1 K2 92.44(10) 5 9 ?
Nd1 O1 K2 92.45(10) . 9 ?
Pt1 O1 K3 175.1(6) . 57_556 ?
Nd1 O1 K3 89.2(6) 81 57_556 ?
Nd1 O1 K3 95.54(8) 5 57_556 ?
Nd1 O1 K3 95.54(8) . 57_556 ?
Pt1 O1 K1 128.8(4) . 9 ?
Nd1 O1 K1 145.4(4) 81 9 ?
Nd1 O1 K1 91.85(9) 5 9 ?
Nd1 O1 K1 91.86(9) . 9 ?
Pt1 O1 K5 164.8(4) . 57_556 ?
Nd1 O1 K5 79.0(4) 81 57_556 ?
Nd1 O1 K5 95.72(8) 5 57_556 ?
Nd1 O1 K5 95.72(8) . 57_556 ?
K2 O1 K5 60.0(7) 9 57_556 ?
K1 O1 K5 66.3(5) 9 57_556 ?
Pt1 O1 K7 157.59(18) . 9 ?
K4 O1 K7 54.6(8) 9 9 ?
Nd1 O1 K7 71.77(10) 81 9 ?
Nd1 O1 K7 95.74(8) 5 9 ?
Nd1 O1 K7 95.74(8) . 9 ?
K2 O1 K7 67.2(6) 9 9 ?
K1 O1 K7 73.6(4) 9 9 ?
Nd1 O2 Nd1 93.115(4) 34_545 6_556 ?
Nd1 O2 Nd1 93.115(4) 34_545 5 ?
Nd1 O2 Nd1 153.040(16) 6_556 5 ?
Nd1 O2 Nd1 153.040(16) 34_545 81 ?
Nd1 O2 Nd1 93.115(4) 6_556 81 ?
Nd1 O2 Nd1 93.115(4) 5 81 ?
Nd1 O2 K7 76.520(8) 34_545 9 ?
Nd1 O2 K7 103.480(8) 6_556 9 ?
Nd1 O2 K7 103.480(8) 5 9 ?
Nd1 O2 K7 76.520(8) 81 9 ?
Nd1 O2 K7 103.480(8) 34_545 29_545 ?
Nd1 O2 K7 76.520(8) 6_556 29_545 ?
Nd1 O2 K7 76.520(8) 5 29_545 ?
Nd1 O2 K7 103.480(8) 81 29_545 ?
K7 O2 K7 180.0 9 29_545 ?
Nd1 O2 K5 76.72(2) 34_545 57_556 ?
Nd1 O2 K5 113.2(4) 6_556 57_556 ?
Nd1 O2 K5 93.8(4) 5 57_556 ?
Nd1 O2 K5 76.715(19) 81 57_556 ?
K7 O2 K5 170.3(4) 29_545 57_556 ?
Nd1 O2 K5 113.2(4) 34_545 29_545 ?
Nd1 O2 K5 76.72(2) 6_556 29_545 ?
Nd1 O2 K5 76.72(2) 5 29_545 ?
Nd1 O2 K5 93.8(4) 81 29_545 ?
K7 O2 K5 170.3(4) 9 29_545 ?
K5 O2 K5 166.3(6) 57_556 29_545 ?
Nd1 O2 K5 76.72(2) 34_545 9 ?
Nd1 O2 K5 93.8(4) 6_556 9 ?
Nd1 O2 K5 113.2(4) 5 9 ?
Nd1 O2 K5 76.715(19) 81 9 ?
K7 O2 K5 170.3(4) 29_545 9 ?
K5 O2 K5 166.3(6) 29_545 9 ?
Nd1 O2 K5 93.8(4) 34_545 77 ?
Nd1 O2 K5 76.715(19) 6_556 77 ?
Nd1 O2 K5 76.72(2) 5 77 ?
Nd1 O2 K5 113.2(4) 81 77 ?
K7 O2 K5 170.3(4) 9 77 ?
K5 O2 K5 166.3(6) 57_556 77 ?
K5 O2 K5 166.3(6) 9 77 ?
Nd1 O2 K3 123.4(5) 34_545 29_545 ?
Nd1 O2 K3 77.34(5) 6_556 29_545 ?
Nd1 O2 K3 77.34(5) 5 29_545 ?
Nd1 O2 K3 83.5(5) 81 29_545 ?
K7 O2 K3 160.1(5) 9 29_545 ?
K5 O2 K3 157.9(6) 57_556 29_545 ?
K5 O2 K3 157.9(6) 9 29_545 ?
Nd1 O2 K3 77.34(5) 34_545 57_556 ?
Nd1 O2 K3 123.4(5) 6_556 57_556 ?
Nd1 O2 K3 83.5(5) 5 57_556 ?
Nd1 O2 K3 77.34(4) 81 57_556 ?
K7 O2 K3 160.1(5) 29_545 57_556 ?
K5 O2 K3 157.9(6) 29_545 57_556 ?
K5 O2 K3 157.9(6) 77 57_556 ?
K3 O2 K3 152.1(7) 29_545 57_556 ?
K1 O3B O3B 135.0 . 5 ?
K2 O3B O3B 135.001(1) . 5 ?
K4 K1 O3B 180.0 . . ?
O3B K1 K6 180.0 . 49_655 ?
K4 K1 O3A 180.0 . . ?
K6 K1 O3A 180.0 49_655 . ?
K4 K1 O3A 172.3(14) . 57 ?
K6 K1 O3A 172.3(14) 49_655 57 ?
K4 K1 O3A 172.3(14) . 53 ?
K6 K1 O3A 172.3(14) 49_655 53 ?
K4 K1 O3A 172.3(14) . 9 ?
K6 K1 O3A 172.3(14) 49_655 9 ?
K4 K1 O3A 172.3(14) . 5 ?
K6 K1 O3A 172.3(14) 49_655 5 ?
O3B K1 K3 180.0 . 49_655 ?
O3A K1 K3 180.0 . 49_655 ?
O3A K1 K3 172.3(14) 57 49_655 ?
O3A K1 K3 172.3(14) 53 49_655 ?
O3A K1 K3 172.3(14) 9 49_655 ?
O3A K1 K3 172.3(14) 5 49_655 ?
K4 K2 O3B 180.0 . . ?
O3B K2 K6 180.0 . 49_655 ?
O3B K2 K3 180.0 . 49_655 ?
K4 K2 O3A 180.0 . . ?
K6 K2 O3A 180.0 49_655 . ?
K3 K2 O3A 180.0 49_655 . ?
K4 K2 O1 66.6(6) . 5 ?
O3B K2 O1 113.4(6) . 5 ?
K6 K2 O1 66.6(6) 49_655 5 ?
K3 K2 O1 66.6(6) 49_655 5 ?
O3A K2 O1 113.4(6) . 5 ?
K4 K2 O1 66.6(6) . 6 ?
O3B K2 O1 113.4(6) . 6 ?
K6 K2 O1 66.6(6) 49_655 6 ?
K3 K2 O1 66.6(6) 49_655 6 ?
O3A K2 O1 113.4(6) . 6 ?
O1 K2 O1 133.3(12) 5 6 ?
K4 K2 O1 66.6(6) . 56 ?
O3B K2 O1 113.4(6) . 56 ?
K6 K2 O1 66.6(6) 49_655 56 ?
K3 K2 O1 66.6(6) 49_655 56 ?
O3A K2 O1 113.4(6) . 56 ?
O1 K2 O1 81.0(4) 5 56 ?
O1 K2 O1 81.0(4) 6 56 ?
K4 K2 O1 66.6(6) . 55 ?
O3B K2 O1 113.4(6) . 55 ?
K6 K2 O1 66.6(6) 49_655 55 ?
K3 K2 O1 66.6(6) 49_655 55 ?
O3A K2 O1 113.4(6) . 55 ?
O1 K2 O1 81.0(4) 5 55 ?
O1 K2 O1 81.0(4) 6 55 ?
O1 K2 O1 133.3(12) 56 55 ?
O3B K2 K5 180.0 . 49_655 ?
O3A K2 K5 180.0 . 49_655 ?
O1 K2 K5 66.6(6) 5 49_655 ?
O1 K2 K5 66.6(6) 6 49_655 ?
O1 K2 K5 66.6(6) 56 49_655 ?
O1 K2 K5 66.6(6) 55 49_655 ?
K4 K2 O3A 173.2(13) . 57 ?
K6 K2 O3A 173.2(13) 49_655 57 ?
K3 K2 O3A 173.2(13) 49_655 57 ?
O1 K2 O3A 118.1(11) 5 57 ?
O1 K2 O3A 108.4(11) 6 57 ?
O1 K2 O3A 118.1(11) 56 57 ?
O1 K2 O3A 108.4(11) 55 57 ?
K5 K2 O3A 173.2(13) 49_655 57 ?
K4 K2 O3A 173.2(13) . 53 ?
K6 K2 O3A 173.2(13) 49_655 53 ?
K3 K2 O3A 173.2(13) 49_655 53 ?
O1 K2 O3A 118.1(11) 5 53 ?
O1 K2 O3A 108.4(11) 6 53 ?
O1 K2 O3A 108.4(11) 56 53 ?
O1 K2 O3A 118.1(11) 55 53 ?
K5 K2 O3A 173.2(13) 49_655 53 ?
K6 K3 K5 180.0 . . ?
K6 K3 K7 180.0 . . ?
K6 K3 K5 180.0 . 49_655 ?
K5 K3 K4 180.0 . 49_655 ?
K7 K3 K4 180.0 . 49_655 ?
K5 K3 K4 180.0 49_655 49_655 ?
K5 K3 K2 180.0 . 49_655 ?
K7 K3 K2 180.0 . 49_655 ?
K5 K3 K2 180.0 49_655 49_655 ?
K6 K3 K3 180.0 . 49_655 ?
K4 K3 K3 180.0 49_655 49_655 ?
K2 K3 K3 180.0 49_655 49_655 ?
K5 K3 K1 180.0 . 49_655 ?
K7 K3 K1 180.0 . 49_655 ?
K5 K3 K1 180.0 49_655 49_655 ?
K3 K3 K1 180.0 49_655 49_655 ?
K6 K3 O1 63.6(6) . 54_655 ?
K5 K3 O1 116.4(6) . 54_655 ?
K7 K3 O1 116.4(6) . 54_655 ?
K5 K3 O1 116.4(6) 49_655 54_655 ?
K4 K3 O1 63.6(6) 49_655 54_655 ?
K2 K3 O1 63.6(6) 49_655 54_655 ?
K3 K3 O1 116.4(6) 49_655 54_655 ?
K1 K3 O1 63.6(6) 49_655 54_655 ?
K6 K3 O1 63.6(6) . 53_655 ?
K5 K3 O1 116.4(6) . 53_655 ?
K7 K3 O1 116.4(6) . 53_655 ?
K5 K3 O1 116.4(6) 49_655 53_655 ?
K4 K3 O1 63.6(6) 49_655 53_655 ?
K2 K3 O1 63.6(6) 49_655 53_655 ?
K3 K3 O1 116.4(6) 49_655 53_655 ?
K1 K3 O1 63.6(6) 49_655 53_655 ?
O1 K3 O1 127.2(12) 54_655 53_655 ?
K6 K3 O1 63.6(6) . 8_655 ?
K5 K3 O1 116.4(6) . 8_655 ?
K7 K3 O1 116.4(6) . 8_655 ?
K5 K3 O1 116.4(6) 49_655 8_655 ?
K4 K3 O1 63.6(6) 49_655 8_655 ?
K2 K3 O1 63.6(6) 49_655 8_655 ?
K3 K3 O1 116.4(6) 49_655 8_655 ?
K1 K3 O1 63.6(6) 49_655 8_655 ?
O1 K3 O1 78.6(5) 54_655 8_655 ?
O1 K3 O1 78.6(5) 53_655 8_655 ?
K6 K3 O1 63.6(6) . 7_655 ?
K5 K3 O1 116.4(6) . 7_655 ?
K7 K3 O1 116.4(6) . 7_655 ?
K5 K3 O1 116.4(6) 49_655 7_655 ?
K4 K3 O1 63.6(6) 49_655 7_655 ?
K2 K3 O1 63.6(6) 49_655 7_655 ?
K3 K3 O1 116.4(6) 49_655 7_655 ?
K1 K3 O1 63.6(6) 49_655 7_655 ?
O1 K3 O1 78.6(5) 54_655 7_655 ?
O1 K3 O1 78.6(5) 53_655 7_655 ?
O1 K3 O1 127.2(12) 8_655 7_655 ?
K2 K4 K6 180.0 . 49_655 ?
K1 K4 K6 180.0 . 49_655 ?
K2 K4 K3 180.0 . 49_655 ?
K1 K4 K3 180.0 . 49_655 ?
K6 K4 O3B 180.0 49_655 . ?
K3 K4 O3B 180.0 49_655 . ?
O3B K4 K5 180.0 . 49_655 ?
K2 K4 O1 100.7(8) . 5 ?
K1 K4 O1 100.7(8) . 5 ?
K6 K4 O1 79.3(8) 49_655 5 ?
K3 K4 O1 79.3(8) 49_655 5 ?
O3B K4 O1 100.7(8) . 5 ?
K5 K4 O1 79.3(8) 49_655 5 ?
K2 K4 O1 100.7(8) . 6 ?
K1 K4 O1 100.7(8) . 6 ?
K6 K4 O1 79.3(8) 49_655 6 ?
K3 K4 O1 79.3(8) 49_655 6 ?
O3B K4 O1 100.7(8) . 6 ?
K5 K4 O1 79.3(8) 49_655 6 ?
O1 K4 O1 158.7(15) 5 6 ?
K2 K4 O1 100.7(8) . 56 ?
K1 K4 O1 100.7(8) . 56 ?
K6 K4 O1 79.3(8) 49_655 56 ?
K3 K4 O1 79.3(8) 49_655 56 ?
O3B K4 O1 100.7(8) . 56 ?
K5 K4 O1 79.3(8) 49_655 56 ?
O1 K4 O1 88.0(3) 5 56 ?
K2 K4 O1 100.7(8) . 55 ?
K1 K4 O1 100.7(8) . 55 ?
K6 K4 O1 79.3(8) 49_655 55 ?
K3 K4 O1 79.3(8) 49_655 55 ?
O3B K4 O1 100.7(8) . 55 ?
K5 K4 O1 79.3(8) 49_655 55 ?
O1 K4 O1 88.0(3) 5 55 ?
O1 K4 O1 158.7(15) 56 55 ?
K2 K4 K7 180.0 . . ?
K1 K4 K7 180.0 . . ?
O3B K4 K7 180.0 . . ?
O1 K4 K7 79.3(8) 5 . ?
O1 K4 K7 79.3(8) 6 . ?
O1 K4 K7 79.3(8) 56 . ?
O1 K4 K7 79.3(8) 55 . ?
K6 K4 O3A 180.0 49_655 . ?
K3 K4 O3A 180.0 49_655 . ?
K5 K4 O3A 180.0 49_655 . ?
O1 K4 O3A 100.7(8) 5 . ?
O1 K4 O3A 100.7(8) 6 . ?
O1 K4 O3A 100.7(8) 56 . ?
O1 K4 O3A 100.7(8) 55 . ?
K7 K4 O3A 180.0 . . ?
K7 K5 K3 180.0 . . ?
K3 K5 K5 180.0 . 49_655 ?
K7 K5 K6 180.0 . . ?
K5 K5 K6 180.0 49_655 . ?
K3 K5 K3 180.0 . 49_655 ?
K6 K5 K3 180.0 . 49_655 ?
K3 K5 K6 180.0 . 49_655 ?
K6 K5 K6 180.0 . 49_655 ?
K7 K5 K4 180.0 . 49_655 ?
K5 K5 K4 180.0 49_655 49_655 ?
K3 K5 K4 180.0 49_655 49_655 ?
K6 K5 K4 180.0 49_655 49_655 ?
K7 K5 K2 180.0 . 49_655 ?
K5 K5 K2 180.0 49_655 49_655 ?
K3 K5 K2 180.0 49_655 49_655 ?
K6 K5 K2 180.0 49_655 49_655 ?
K7 K5 O1 126.6(4) . 54_655 ?
K5 K5 O1 126.6(4) 49_655 54_655 ?
K6 K5 O1 53.4(4) . 54_655 ?
K3 K5 O1 126.6(4) 49_655 54_655 ?
K6 K5 O1 126.6(4) 49_655 54_655 ?
K7 K5 O1 126.6(4) . 8_655 ?
K3 K5 O1 53.4(4) . 8_655 ?
K5 K5 O1 126.6(4) 49_655 8_655 ?
K6 K5 O1 53.4(4) . 8_655 ?
K3 K5 O1 126.6(4) 49_655 8_655 ?
K6 K5 O1 126.6(4) 49_655 8_655 ?
K4 K5 O1 53.4(4) 49_655 8_655 ?
K2 K5 O1 53.4(4) 49_655 8_655 ?
O1 K5 O1 69.1(4) 54_655 8_655 ?
K7 K5 O1 126.6(4) . 7_655 ?
K3 K5 O1 53.4(4) . 7_655 ?
K5 K5 O1 126.6(4) 49_655 7_655 ?
K6 K5 O1 53.4(4) . 7_655 ?
K3 K5 O1 126.6(4) 49_655 7_655 ?
K6 K5 O1 126.6(4) 49_655 7_655 ?
K4 K5 O1 53.4(4) 49_655 7_655 ?
K2 K5 O1 53.4(4) 49_655 7_655 ?
O1 K5 O1 69.1(4) 54_655 7_655 ?
O1 K5 O1 106.7(7) 8_655 7_655 ?
K7 K5 O1 126.6(4) . 53_655 ?
K3 K5 O1 53.4(4) . 53_655 ?
K5 K5 O1 126.6(4) 49_655 53_655 ?
K6 K5 O1 53.4(4) . 53_655 ?
K3 K5 O1 126.6(4) 49_655 53_655 ?
K6 K5 O1 126.6(4) 49_655 53_655 ?
K4 K5 O1 53.4(4) 49_655 53_655 ?
K2 K5 O1 53.4(4) 49_655 53_655 ?
O1 K5 O1 106.7(7) 54_655 53_655 ?
O1 K5 O1 69.1(4) 8_655 53_655 ?
O1 K5 O1 69.1(4) 7_655 53_655 ?
K3 K6 K4 180.0 . 49_655 ?
K4 K6 K5 180.0 49_655 . ?
K4 K6 K7 180.0 49_655 . ?
K3 K6 K2 180.0 . 49_655 ?
K5 K6 K2 180.0 . 49_655 ?
K7 K6 K2 180.0 . 49_655 ?
K3 K6 K1 180.0 . 49_655 ?
K5 K6 K1 180.0 . 49_655 ?
K7 K6 K1 180.0 . 49_655 ?
K4 K6 K5 180.0 49_655 49_655 ?
K2 K6 K5 180.0 49_655 49_655 ?
K1 K6 K5 180.0 49_655 49_655 ?
K3 K6 O1 105.2(10) . 54_655 ?
K4 K6 O1 74.8(10) 49_655 54_655 ?
K5 K6 O1 105.2(10) . 54_655 ?
K7 K6 O1 105.2(10) . 54_655 ?
K2 K6 O1 74.8(10) 49_655 54_655 ?
K1 K6 O1 74.8(10) 49_655 54_655 ?
K5 K6 O1 105.2(9) 49_655 54_655 ?
K3 K6 O1 105.2(9) . 53_655 ?
K4 K6 O1 74.8(9) 49_655 53_655 ?
K5 K6 O1 105.2(9) . 53_655 ?
K7 K6 O1 105.2(9) . 53_655 ?
K2 K6 O1 74.8(9) 49_655 53_655 ?
K1 K6 O1 74.8(9) 49_655 53_655 ?
K5 K6 O1 105.2(9) 49_655 53_655 ?
O1 K6 O1 149.6(19) 54_655 53_655 ?
K3 K6 O1 105.2(10) . 8_655 ?
K4 K6 O1 74.8(10) 49_655 8_655 ?
K5 K6 O1 105.2(10) . 8_655 ?
K7 K6 O1 105.2(10) . 8_655 ?
K2 K6 O1 74.8(10) 49_655 8_655 ?
K1 K6 O1 74.8(10) 49_655 8_655 ?
K5 K6 O1 105.2(10) 49_655 8_655 ?
O1 K6 O1 86.1(5) 54_655 8_655 ?
O1 K6 O1 86.1(5) 53_655 8_655 ?
K3 K6 O1 105.2(10) . 7_655 ?
K4 K6 O1 74.8(10) 49_655 7_655 ?
K5 K6 O1 105.2(10) . 7_655 ?
K7 K6 O1 105.2(10) . 7_655 ?
K2 K6 O1 74.8(10) 49_655 7_655 ?
K1 K6 O1 74.8(10) 49_655 7_655 ?
K5 K6 O1 105.2(10) 49_655 7_655 ?
O1 K6 O1 86.1(5) 54_655 7_655 ?
O1 K6 O1 86.1(5) 53_655 7_655 ?
O1 K6 O1 149.6(19) 8_655 7_655 ?
K4 K6 K3 180.0 49_655 49_655 ?
K2 K6 K3 180.0 49_655 49_655 ?
K1 K6 K3 180.0 49_655 49_655 ?
O1 K6 K3 105.2(10) 54_655 49_655 ?
O1 K6 K3 105.2(9) 53_655 49_655 ?
O1 K6 K3 105.2(10) 8_655 49_655 ?
O1 K6 K3 105.2(10) 7_655 49_655 ?
K5 K7 K5 180.0 . 49_655 ?
K5 K7 K3 180.0 . 49_655 ?
K5 K7 K3 180.0 49_655 . ?
K3 K7 K3 180.0 49_655 . ?
K5 K7 K6 180.0 49_655 . ?
K3 K7 K6 180.0 49_655 . ?
K5 K7 K6 180.0 . 49_655 ?
K3 K7 K6 180.0 . 49_655 ?
K6 K7 K6 180.0 . 49_655 ?
K5 K7 K4 180.0 . . ?
K3 K7 K4 180.0 . . ?
K6 K7 K4 180.0 . . ?
K5 K7 K4 180.0 49_655 49_655 ?
K3 K7 K4 180.0 49_655 49_655 ?
K6 K7 K4 180.0 49_655 49_655 ?
K4 K7 K4 180.0 . 49_655 ?
K5 K7 O2 90.0 . 81 ?
K5 K7 O2 90.0 49_655 81 ?
K3 K7 O2 90.000(1) 49_655 81 ?
K3 K7 O2 90.000(1) . 81 ?
K6 K7 O2 90.000(1) . 81 ?
K6 K7 O2 90.000(1) 49_655 81 ?
K4 K7 O2 90.000(1) . 81 ?
K4 K7 O2 90.000(1) 49_655 81 ?
K5 K7 O2 90.0 . 33_544 ?
K5 K7 O2 90.0 49_655 33_544 ?
K3 K7 O2 90.000(1) 49_655 33_544 ?
K3 K7 O2 90.000(1) . 33_544 ?
K6 K7 O2 90.000(1) . 33_544 ?
K6 K7 O2 90.000(1) 49_655 33_544 ?
K4 K7 O2 90.000(1) . 33_544 ?
K4 K7 O2 90.000(1) 49_655 33_544 ?
O2 K7 O2 180.0 81 33_544 ?
K5 K7 O2 90.0 . 53_655 ?
K5 K7 O2 90.0 49_655 53_655 ?
K3 K7 O2 90.000(1) 49_655 53_655 ?
K3 K7 O2 90.000(1) . 53_655 ?
K6 K7 O2 90.000(1) . 53_655 ?
K6 K7 O2 90.000(1) 49_655 53_655 ?
K4 K7 O2 90.000(1) . 53_655 ?
K4 K7 O2 90.000(1) 49_655 53_655 ?
O2 K7 O2 90.0 81 53_655 ?
O2 K7 O2 90.0 33_544 53_655 ?
K5 K7 O2 90.0 . 5 ?
K5 K7 O2 90.0 49_655 5 ?
K3 K7 O2 90.000(1) 49_655 5 ?
K3 K7 O2 90.000(1) . 5 ?
K6 K7 O2 90.000(1) . 5 ?
K6 K7 O2 90.000(1) 49_655 5 ?
K4 K7 O2 90.000(1) . 5 ?
K4 K7 O2 90.000(1) 49_655 5 ?
O2 K7 O2 90.0 81 5 ?
O2 K7 O2 90.0 33_544 5 ?
O2 K7 O2 180.0 53_655 5 ?

loop_
_geom_bond_atom_site_label_1
_geom_bond_atom_site_label_2
_geom_bond_distance
_geom_bond_site_symmetry_2
_geom_bond_publ_flag
Pt1 O1 2.028(4) 81 ?
Pt1 O1 2.028(4) 9 ?
Pt1 O1 2.028(4) 77 ?
Pt1 O1 2.028(4) 5 ?
Pt1 O1 2.028(4) 73 ?
Pt1 O1 2.028(4) . ?
Pt1 Nd1 3.08638(11) 9 ?
Pt1 Nd1 3.08638(11) 81 ?
Pt1 Nd1 3.08638(11) 77 ?
Pt1 Nd1 3.08637(11) 5 ?
Pt1 Nd1 3.08638(11) 73 ?
Pt1 Nd1 3.08639(11) . ?
Nd1 O2 2.4694(2) 9 ?
Nd1 O2 2.4694(2) 77 ?
Nd1 O1 2.479(4) 77 ?
Nd1 O1 2.479(4) 30_455 ?
Nd1 O1 2.525(2) 59 ?
Nd1 O1 2.525(2) 52 ?
Nd1 O1 2.525(2) 9 ?
Nd1 O1 2.525(2) . ?
Nd1 Pt1 3.08639(11) 28_455 ?
Nd1 K7 3.3961(4) 25_455 ?
Nd1 K5 3.434(3) 25_455 ?
O1 K4 2.364(7) 9 ?
O1 K6 2.407(11) 57_556 ?
O1 Nd1 2.479(4) 81 ?
O1 Nd1 2.525(2) 5 ?
O1 K2 2.530(12) 9 ?
O1 K3 2.594(14) 57_556 ?
O1 K1 2.674(11) 9 ?
O1 K5 2.894(14) 57_556 ?
O1 K7 3.223(4) 9 ?
O2 Nd1 2.4695(2) 34_545 ?
O2 Nd1 2.4695(2) 6_556 ?
O2 Nd1 2.4695(2) 5 ?
O2 Nd1 2.4695(2) 81 ?
O2 K7 2.9771 9 ?
O2 K7 2.9771 29_545 ?
O2 K5 3.020(4) 57_556 ?
O2 K5 3.020(4) 29_545 ?
O2 K5 3.020(4) 9 ?
O2 K5 3.020(4) 77 ?
O2 K3 3.167(11) 29_545 ?
O2 K3 3.167(11) 57_556 ?
O3A O3A 0.46(9) 57 ?
O3A O3A 0.46(9) 53 ?
O3A O3A 0.46(9) 9 ?
O3A O3A 0.46(9) 5 ?
O3A O3A 0.65(12) 49 ?
O3A O3B 0.82(12) . ?
O3A O3B 1.20(12) 57 ?
O3A O3B 1.20(12) 53 ?
O3A O3B 1.20(12) 9 ?
O3A O3B 1.20(12) 5 ?
O3A O3B 1.48(14) 49 ?
O3A K1 2.07(7) . ?
O3B O3A 1.20(12) 57 ?
O3B O3A 1.20(12) 53 ?
O3B O3A 1.20(12) 9 ?
O3B O3A 1.20(12) 5 ?
O3B K1 1.24(12) . ?
O3B O3A 1.48(14) 49 ?
O3B K2 1.57(12) . ?
O3B O3B 1.63(17) 57 ?
O3B O3B 1.63(17) 53 ?
O3B O3B 1.63(17) 9 ?
O3B O3B 1.63(17) 5 ?
K1 K4 0.89(3) . ?
K1 K6 1.96(5) 49_655 ?
K1 O3A 2.42(2) 57 ?
K1 O3A 2.42(2) 53 ?
K1 O3A 2.42(2) 9 ?
K1 O3A 2.42(2) 5 ?
K1 K3 2.48(4) 49_655 ?
K1 O3B 2.66(6) 57 ?
K1 O3B 2.66(6) 53 ?
K1 O3B 2.66(6) 9 ?
K2 K4 0.57(2) . ?
K2 K6 1.63(5) 49_655 ?
K2 K3 2.16(4) 49_655 ?
K2 O1 2.530(12) 5 ?
K2 O1 2.530(12) 6 ?
K2 O1 2.530(12) 56 ?
K2 O1 2.530(12) 55 ?
K2 K5 2.73(4) 49_655 ?
K2 O3A 2.74(3) 57 ?
K2 O3A 2.74(3) 53 ?
K3 K6 0.52(3) . ?
K3 K5 0.57(2) . ?
K3 K7 1.08(3) . ?
K3 K5 1.59(5) 49_655 ?
K3 K4 1.59(4) 49_655 ?
K3 K2 2.16(4) 49_655 ?
K3 K3 2.16(6) 49_655 ?
K3 K1 2.48(4) 49_655 ?
K3 O1 2.594(14) 54_655 ?
K3 O1 2.594(14) 53_655 ?
K3 O1 2.594(14) 8_655 ?
K3 O1 2.594(14) 7_655 ?
K4 K6 1.07(5) 49_655 ?
K4 K3 1.59(4) 49_655 ?
K4 K5 2.16(4) 49_655 ?
K4 O1 2.364(7) 5 ?
K4 O1 2.364(7) 6 ?
K4 O1 2.364(7) 56 ?
K4 O1 2.364(7) 55 ?
K4 K7 2.67(3) . ?
K5 K7 0.51(2) . ?
K5 K5 1.02(4) 49_655 ?
K5 K6 1.10(4) . ?
K5 K3 1.59(5) 49_655 ?
K5 K6 2.11(5) 49_655 ?
K5 K4 2.16(4) 49_655 ?
K5 K2 2.73(4) 49_655 ?
K5 O1 2.894(14) 54_655 ?
K5 O1 2.894(14) 8_655 ?
K5 O1 2.894(14) 7_655 ?
K5 O1 2.894(14) 53_655 ?
K6 K4 1.07(5) 49_655 ?
K6 K7 1.60(4) . ?
K6 K2 1.63(5) 49_655 ?
K6 K1 1.96(5) 49_655 ?
K6 K5 2.11(5) 49_655 ?
K6 O1 2.407(11) 54_655 ?
K6 O1 2.407(11) 53_655 ?
K6 O1 2.407(11) 8_655 ?
K6 O1 2.407(11) 7_655 ?
K6 K3 2.68(7) 49_655 ?
K7 K5 0.51(2) 49_655 ?
K7 K3 1.08(3) 49_655 ?
K7 K6 1.60(4) 49_655 ?
K7 K4 2.67(3) 49_655 ?
K7 O2 2.9771 81 ?
K7 O2 2.9771 33_544 ?
K7 O2 2.9771 53_655 ?
K7 O2 2.9771 5 ?
